data_4028266
loop_
_publ_author_name
'Ping Li'
'Chen Zhao'
'Mark D. Smith'
'Ken D. Shimizu'

_publ_contact_author_name
;
;
_publ_section_title
;
 Comprehensive Experimental Study of N-Heterocyclic \p-Stacking
 Interactions of Neutral and Cationic Pyridines
;
_journal_name_full 'Journal of Organic Chemistry'
_journal_page_first 5303
_journal_page_last 5313
_journal_paper_doi 10.1021/jo400370e
_journal_volume 78
_journal_year 2013
_chemical_formula_moiety 'C39 H27 N3 O5'
_chemical_formula_sum 'C39 H27 N3 O5'
_chemical_formula_weight 617.64
_chemical_name_systematic
;
 ? 
;
_space_group_crystal_system monoclinic
_space_group_IT_number 14
_space_group_name_Hall '-P 2ybc'
_space_group_name_H-M_alt 'P 1 21/c 1'
_symmetry_space_group_name_Hall '-P 2ybc'
_symmetry_space_group_name_H-M 'P 1 21/c 1'
_atom_sites_solution_hydrogens geom
_atom_sites_solution_primary direct
_atom_sites_solution_secondary difmap
_audit_creation_date 2012-02-29
_audit_creation_method
;
  Olex2 1.1
  (compiled Nov  1 2011 20:42:30, GUI svn.r3906)
;
_cell_angle_alpha 90.00
_cell_angle_beta 108.0920(18)
_cell_angle_gamma 90.00
_cell_formula_units_Z 4
_cell_length_a 13.4642(10)
_cell_length_b 12.4255(9)
_cell_length_c 18.3069(13)
_cell_measurement_reflns_used 4970
_cell_measurement_temperature 100(2)
_cell_measurement_theta_max 24.166
_cell_measurement_theta_min 2.285
_cell_volume 2911.3(4)
_computing_cell_refinement 'SAINT-Plus Version 6.45 (Bruker, 2001)'
_computing_data_collection 'SMART Version 5.625 (Bruker, 2001)'
_computing_data_reduction 'SAINT-Plus Version 6.45 (Bruker, 2001)'
_computing_molecular_graphics
;
O. V. Dolomanov, L. J. Bourhis, R. J. Gildea, J. A. K. Howard and H. Puschmann,
OLEX2: a complete structure solution, refinement and analysis program.
J. Appl. Cryst. (2009). 42, 339-341.
;
_computing_publication_material
;
O. V. Dolomanov, L. J. Bourhis, R. J. Gildea, J. A. K. Howard and H. Puschmann,
OLEX2: a complete structure solution, refinement and analysis program.
J. Appl. Cryst. (2009). 42, 339-341.
;
_computing_structure_refinement
;
SHELXL, G.M. Sheldrick, Acta Cryst.
2008). A64, 112-122
;
_computing_structure_solution
;
SHELXS, G.M. Sheldrick, Acta Cryst.
(2008). A64, 112-122
;
_diffrn_ambient_temperature 100(2)
_diffrn_measured_fraction_theta_full 1.000
_diffrn_measured_fraction_theta_max 1.000
_diffrn_measurement_device_type 'Bruker SMART APEX CCD diffractometer'
_diffrn_measurement_method 'omega and phi scans'
_diffrn_radiation_monochromator graphite
_diffrn_radiation_type MoK\a
_diffrn_radiation_wavelength 0.71073
_diffrn_reflns_av_R_equivalents 0.0701
_diffrn_reflns_av_unetI/netI 0.0425
_diffrn_reflns_limit_h_max 16
_diffrn_reflns_limit_h_min -16
_diffrn_reflns_limit_k_max 15
_diffrn_reflns_limit_k_min -15
_diffrn_reflns_limit_l_max 22
_diffrn_reflns_limit_l_min -22
_diffrn_reflns_number 42927
_diffrn_reflns_theta_full 26.37
_diffrn_reflns_theta_max 26.37
_diffrn_reflns_theta_min 1.59
_diffrn_source 'sealed tube'
_diffrn_source_current 39.0
_diffrn_source_power 1.833
_diffrn_source_target Mo
_diffrn_source_voltage 47.0
_exptl_absorpt_coefficient_mu 0.094
_exptl_absorpt_correction_T_max 1
_exptl_absorpt_correction_T_min 0.847536
_exptl_absorpt_correction_type multi-scan
_exptl_absorpt_process_details
;
SADABS v.2.10 (Bruker,2003) was used for absorption correction.
R(int) was 0.1094 before and 0.0455 after correction.
The Ratio of minimum to maximum transmission is 0.8475.
The \l/2 correction factor is 0.0015.
;
_exptl_crystal_colour colorless
_exptl_crystal_density_diffrn 1.409
_exptl_crystal_description needle
_exptl_crystal_F_000 1288
_exptl_crystal_size_max 0.64
_exptl_crystal_size_mid 0.1
_exptl_crystal_size_min 0.08
_refine_diff_density_max 0.389
_refine_diff_density_min -0.225
_refine_diff_density_rms 0.056
_refine_ls_extinction_method none
_refine_ls_goodness_of_fit_ref 1.081
_refine_ls_hydrogen_treatment constr
_refine_ls_matrix_type full
_refine_ls_number_parameters 426
_refine_ls_number_reflns 5959
_refine_ls_number_restraints 0
_refine_ls_restrained_S_all 1.081
_refine_ls_R_factor_all 0.0750
_refine_ls_R_factor_gt 0.0553
_refine_ls_shift/su_max 0.000
_refine_ls_shift/su_mean 0.000
_refine_ls_structure_factor_coef Fsqd
_refine_ls_weighting_details 'calc w=1/[\s^2^(Fo^2^)+(0.0482P)^2^+1.9088P] where P=(Fo^2^+2Fc^2^)/3'
_refine_ls_weighting_scheme calc
_refine_ls_wR_factor_gt 0.1177
_refine_ls_wR_factor_ref 0.1267
_reflns_number_gt 4685
_reflns_number_total 5959
_reflns_threshold_expression >2sigma(I)
_cod_data_source_file jo400370e_si_005.cif
_cod_data_source_block lpb9s
_cod_database_code 4028266

loop_
_space_group_symop_id
_space_group_symop_operation_xyz
1 'x, y, z'
2 '-x, y+1/2, -z+1/2'
3 '-x, -y, -z'
4 'x, -y-1/2, z-1/2'

loop_
_atom_site_label
_atom_site_type_symbol
_atom_site_fract_x
_atom_site_fract_y
_atom_site_fract_z
_atom_site_U_iso_or_equiv
_atom_site_adp_type
_atom_site_occupancy
_atom_site_symmetry_multiplicity
_atom_site_calc_flag
_atom_site_refinement_flags
O1 O 0.29496(12) 1.03926(11) 0.26194(8) 0.0227(3) Uani 1 1 d .
O2 O 0.06020(11) 0.66648(12) 0.22278(8) 0.0232(3) Uani 1 1 d .
O3 O 0.41308(11) 0.61040(12) 0.30636(9) 0.0254(4) Uani 1 1 d .
O4 O 0.26427(12) 0.52040(12) 0.13718(8) 0.0255(4) Uani 1 1 d .
O5 O 0.16977(11) 0.49179(12) 0.36390(8) 0.0208(3) Uani 1 1 d .
N1 N 0.23329(13) 0.61470(14) 0.26300(9) 0.0168(4) Uani 1 1 d .
N2 N 0.17975(14) 0.75419(15) -0.05732(10) 0.0228(4) Uani 1 1 d .
N3 N 0.39182(14) 0.73653(15) -0.00149(10) 0.0222(4) Uani 1 1 d .
C1 C 0.28440(16) 0.94563(17) 0.24611(11) 0.0184(4) Uani 1 1 d .
C2 C 0.18455(16) 0.87935(16) 0.20804(11) 0.0177(4) Uani 1 1 d .
C3 C 0.19962(16) 0.79792(17) 0.27547(11) 0.0181(4) Uani 1 1 d .
H3 H 0.1729 0.8288 0.3162 0.022 Uiso 1 1 calc R
C4 C 0.15157(16) 0.68877(17) 0.25015(11) 0.0176(4) Uani 1 1 d .
C5 C 0.33252(16) 0.66061(17) 0.29327(11) 0.0181(4) Uani 1 1 d .
C6 C 0.31894(16) 0.77849(17) 0.30699(11) 0.0185(4) Uani 1 1 d .
H6 H 0.3462 0.7959 0.3630 0.022 Uiso 1 1 calc R
C7 C 0.36753(16) 0.85540(16) 0.25915(11) 0.0182(4) Uani 1 1 d .
C8 C 0.33094(16) 0.81547(16) 0.17606(11) 0.0171(4) Uani 1 1 d .
C9 C 0.22504(16) 0.82707(16) 0.14730(11) 0.0170(4) Uani 1 1 d .
C10 C 0.16840(16) 0.79868(16) 0.06913(11) 0.0168(4) Uani 1 1 d .
C11 C 0.05888(16) 0.79477(17) 0.03980(12) 0.0217(5) Uani 1 1 d .
H11 H 0.0173 0.8067 0.0725 0.026 Uiso 1 1 calc R
C12 C 0.01260(17) 0.77335(19) -0.03711(12) 0.0247(5) Uani 1 1 d .
H12 H -0.0613 0.7703 -0.0584 0.030 Uiso 1 1 calc R
C13 C 0.07622(17) 0.75623(19) -0.08301(12) 0.0250(5) Uani 1 1 d .
H13 H 0.0433 0.7452 -0.1364 0.030 Uiso 1 1 calc R
C14 C 0.22633(16) 0.77330(16) 0.01877(11) 0.0189(4) Uani 1 1 d .
C15 C 0.33989(16) 0.76335(16) 0.04871(11) 0.0176(4) Uani 1 1 d .
C16 C 0.49355(17) 0.71835(18) 0.02702(13) 0.0248(5) Uani 1 1 d .
H16 H 0.5307 0.7014 -0.0080 0.030 Uiso 1 1 calc R
C17 C 0.54962(17) 0.72254(19) 0.10504(13) 0.0258(5) Uani 1 1 d .
H17 H 0.6217 0.7045 0.1225 0.031 Uiso 1 1 calc R
C18 C 0.49922(17) 0.75302(18) 0.15592(12) 0.0233(5) Uani 1 1 d .
H18 H 0.5363 0.7579 0.2092 0.028 Uiso 1 1 calc R
C19 C 0.39158(16) 0.77727(16) 0.12862(11) 0.0181(4) Uani 1 1 d .
C20 C 0.08280(16) 0.94139(18) 0.18684(12) 0.0216(5) Uani 1 1 d .
H20A H 0.0750 0.9826 0.1397 0.032 Uiso 1 1 calc R
H20B H 0.0832 0.9908 0.2287 0.032 Uiso 1 1 calc R
H20C H 0.0243 0.8910 0.1784 0.032 Uiso 1 1 calc R
C21 C 0.47841(17) 0.89154(18) 0.29899(12) 0.0231(5) Uani 1 1 d .
H21A H 0.5227 0.8284 0.3175 0.035 Uiso 1 1 calc R
H21B H 0.4798 0.9379 0.3426 0.035 Uiso 1 1 calc R
H21C H 0.5046 0.9317 0.2627 0.035 Uiso 1 1 calc R
C22 C 0.21846(15) 0.50227(16) 0.25022(11) 0.0174(4) Uani 1 1 d .
C23 C 0.23506(16) 0.45290(17) 0.18660(11) 0.0204(5) Uani 1 1 d .
C24 C 0.22701(17) 0.34233(18) 0.17772(12) 0.0233(5) Uani 1 1 d .
H24 H 0.2407 0.3086 0.1353 0.028 Uiso 1 1 calc R
C25 C 0.19879(17) 0.28141(18) 0.23154(12) 0.0247(5) Uani 1 1 d .
H25 H 0.1924 0.2056 0.2251 0.030 Uiso 1 1 calc R
C26 C 0.17969(17) 0.32856(17) 0.29462(12) 0.0225(5) Uani 1 1 d .
H26 H 0.1595 0.2860 0.3307 0.027 Uiso 1 1 calc R
C27 C 0.19067(16) 0.43867(17) 0.30374(11) 0.0187(4) Uani 1 1 d .
C28 C 0.23694(18) 0.49053(17) 0.05960(11) 0.0227(5) Uani 1 1 d .
C29 C 0.13622(18) 0.46063(19) 0.01914(13) 0.0281(5) Uani 1 1 d .
H29 H 0.0840 0.4565 0.0440 0.034 Uiso 1 1 calc R
C30 C 0.1124(2) 0.4366(2) -0.05886(13) 0.0329(6) Uani 1 1 d .
H30 H 0.0437 0.4147 -0.0874 0.040 Uiso 1 1 calc R
C31 C 0.1886(2) 0.44472(18) -0.09456(13) 0.0314(6) Uani 1 1 d .
H31 H 0.1724 0.4280 -0.1476 0.038 Uiso 1 1 calc R
C32 C 0.2884(2) 0.47723(19) -0.05315(13) 0.0298(5) Uani 1 1 d .
H32 H 0.3402 0.4844 -0.0782 0.036 Uiso 1 1 calc R
C33 C 0.31342(18) 0.49934(18) 0.02453(12) 0.0245(5) Uani 1 1 d .
H33 H 0.3823 0.5203 0.0532 0.029 Uiso 1 1 calc R
C34 C 0.23040(17) 0.46202(16) 0.43793(11) 0.0190(4) Uani 1 1 d .
C35 C 0.33720(18) 0.45028(18) 0.45691(13) 0.0255(5) Uani 1 1 d .
H35 H 0.3711 0.4581 0.4188 0.031 Uiso 1 1 calc R
C36 C 0.39475(18) 0.42681(19) 0.53258(13) 0.0285(5) Uani 1 1 d .
H36 H 0.4685 0.4190 0.5462 0.034 Uiso 1 1 calc R
C37 C 0.34555(18) 0.41475(18) 0.58795(12) 0.0262(5) Uani 1 1 d .
H37 H 0.3851 0.3985 0.6395 0.031 Uiso 1 1 calc R
C38 C 0.23872(18) 0.42642(18) 0.56787(12) 0.0250(5) Uani 1 1 d .
H38 H 0.2047 0.4174 0.6058 0.030 Uiso 1 1 calc R
C39 C 0.17999(17) 0.45118(17) 0.49278(12) 0.0225(5) Uani 1 1 d .
H39 H 0.1065 0.4605 0.4794 0.027 Uiso 1 1 calc R

loop_
_atom_site_aniso_label
_atom_site_aniso_U_11
_atom_site_aniso_U_22
_atom_site_aniso_U_33
_atom_site_aniso_U_23
_atom_site_aniso_U_13
_atom_site_aniso_U_12
O1 0.0307(9) 0.0185(8) 0.0184(7) -0.0028(6) 0.0070(6) -0.0020(6)
O2 0.0174(8) 0.0267(8) 0.0241(8) -0.0001(6) 0.0046(6) -0.0020(6)
O3 0.0187(8) 0.0264(8) 0.0277(8) 0.0019(7) 0.0023(7) 0.0026(7)
O4 0.0349(9) 0.0282(8) 0.0144(7) -0.0025(6) 0.0094(7) -0.0083(7)
O5 0.0254(8) 0.0234(8) 0.0152(7) 0.0029(6) 0.0085(6) 0.0053(6)
N1 0.0175(9) 0.0193(9) 0.0127(8) 0.0000(7) 0.0035(7) -0.0006(7)
N2 0.0233(10) 0.0296(10) 0.0145(8) -0.0016(7) 0.0044(8) 0.0016(8)
N3 0.0232(10) 0.0270(10) 0.0182(9) 0.0004(7) 0.0092(8) 0.0006(8)
C1 0.0230(11) 0.0234(11) 0.0094(9) 0.0010(8) 0.0059(8) -0.0017(9)
C2 0.0212(11) 0.0190(10) 0.0137(9) -0.0012(8) 0.0066(8) -0.0004(8)
C3 0.0204(11) 0.0228(11) 0.0126(9) -0.0016(8) 0.0072(8) -0.0012(9)
C4 0.0206(11) 0.0224(11) 0.0110(9) 0.0016(8) 0.0066(8) 0.0000(9)
C5 0.0191(11) 0.0222(11) 0.0121(9) 0.0031(8) 0.0037(8) -0.0012(9)
C6 0.0199(11) 0.0246(11) 0.0103(9) 0.0002(8) 0.0035(8) -0.0026(9)
C7 0.0204(11) 0.0198(10) 0.0146(10) -0.0001(8) 0.0056(9) -0.0006(8)
C8 0.0207(11) 0.0162(10) 0.0139(9) 0.0010(8) 0.0048(8) -0.0015(8)
C9 0.0213(11) 0.0163(10) 0.0145(10) 0.0018(8) 0.0073(8) -0.0002(8)
C10 0.0201(11) 0.0160(10) 0.0140(9) 0.0017(8) 0.0046(8) 0.0009(8)
C11 0.0202(11) 0.0253(11) 0.0199(10) -0.0005(9) 0.0068(9) 0.0003(9)
C12 0.0177(11) 0.0334(13) 0.0213(11) -0.0015(9) 0.0035(9) 0.0004(9)
C13 0.0241(12) 0.0361(13) 0.0119(10) -0.0031(9) 0.0013(9) 0.0023(10)
C14 0.0237(11) 0.0181(10) 0.0151(10) 0.0012(8) 0.0065(9) 0.0008(8)
C15 0.0217(11) 0.0170(10) 0.0167(10) 0.0006(8) 0.0096(9) -0.0016(8)
C16 0.0237(12) 0.0287(12) 0.0254(11) -0.0034(9) 0.0128(10) -0.0014(10)
C17 0.0158(11) 0.0344(13) 0.0272(12) -0.0030(10) 0.0064(9) -0.0004(9)
C18 0.0198(11) 0.0291(12) 0.0186(10) -0.0022(9) 0.0026(9) -0.0014(9)
C19 0.0226(11) 0.0166(10) 0.0155(10) 0.0011(8) 0.0067(8) -0.0017(8)
C20 0.0225(11) 0.0247(11) 0.0174(10) -0.0013(9) 0.0061(9) 0.0023(9)
C21 0.0216(11) 0.0282(12) 0.0178(10) -0.0035(9) 0.0037(9) -0.0045(9)
C22 0.0155(10) 0.0191(10) 0.0153(10) 0.0002(8) 0.0012(8) 0.0004(8)
C23 0.0188(11) 0.0243(11) 0.0159(10) 0.0013(8) 0.0021(8) -0.0009(9)
C24 0.0257(12) 0.0256(11) 0.0167(10) -0.0040(9) 0.0038(9) 0.0025(9)
C25 0.0267(12) 0.0186(11) 0.0245(11) -0.0009(9) 0.0018(9) 0.0014(9)
C26 0.0251(12) 0.0207(11) 0.0209(11) 0.0056(9) 0.0058(9) 0.0008(9)
C27 0.0168(10) 0.0235(11) 0.0146(10) 0.0009(8) 0.0033(8) 0.0033(8)
C28 0.0313(13) 0.0217(11) 0.0150(10) 0.0003(8) 0.0071(9) 0.0007(9)
C29 0.0253(12) 0.0369(13) 0.0228(11) 0.0012(10) 0.0083(10) -0.0018(10)
C30 0.0366(14) 0.0347(13) 0.0224(12) -0.0013(10) 0.0017(11) -0.0060(11)
C31 0.0546(17) 0.0245(12) 0.0158(10) 0.0003(9) 0.0118(11) 0.0006(11)
C32 0.0409(15) 0.0296(12) 0.0242(12) 0.0053(10) 0.0179(11) 0.0083(11)
C33 0.0256(12) 0.0258(12) 0.0234(11) 0.0044(9) 0.0094(9) 0.0037(9)
C34 0.0249(11) 0.0169(10) 0.0143(9) -0.0008(8) 0.0047(9) -0.0005(8)
C35 0.0248(12) 0.0315(12) 0.0223(11) -0.0010(9) 0.0103(9) -0.0005(10)
C36 0.0218(12) 0.0362(13) 0.0255(12) -0.0037(10) 0.0044(10) -0.0001(10)
C37 0.0311(13) 0.0266(12) 0.0166(10) -0.0010(9) 0.0012(10) 0.0019(10)
C38 0.0302(13) 0.0287(12) 0.0180(10) -0.0008(9) 0.0101(10) -0.0020(10)
C39 0.0218(11) 0.0262(11) 0.0203(10) 0.0001(9) 0.0074(9) -0.0002(9)

loop_
_atom_type_symbol
_atom_type_description
_atom_type_scat_dispersion_real
_atom_type_scat_dispersion_imag
_atom_type_scat_source
C C 0.0033 0.0016 'International Tables Vol C Tables 4.2.6.8 and 6.1.1.4'
H H 0.0000 0.0000 'International Tables Vol C Tables 4.2.6.8 and 6.1.1.4'
N N 0.0061 0.0033 'International Tables Vol C Tables 4.2.6.8 and 6.1.1.4'
O O 0.0106 0.0060 'International Tables Vol C Tables 4.2.6.8 and 6.1.1.4'

loop_
_geom_angle_atom_site_label_1
_geom_angle_atom_site_label_2
_geom_angle_atom_site_label_3
_geom_angle
C23 O4 C28 117.74(16)
C27 O5 C34 116.30(15)
C4 N1 C5 113.78(17)
C4 N1 C22 123.85(17)
C5 N1 C22 122.31(17)
C13 N2 C14 117.39(18)
C16 N3 C15 117.50(18)
O1 C1 C2 130.4(2)
O1 C1 C7 129.82(19)
C2 C1 C7 99.75(16)
C1 C2 C3 96.18(15)
C9 C2 C1 95.61(16)
C9 C2 C3 108.19(16)
C20 C2 C1 115.81(17)
C20 C2 C3 114.72(17)
C20 C2 C9 121.95(17)
C2 C3 H3 110.7
C4 C3 C2 113.64(16)
C4 C3 H3 110.7
C4 C3 C6 105.67(17)
C6 C3 C2 105.13(16)
C6 C3 H3 110.7
O2 C4 N1 124.49(19)
O2 C4 C3 128.07(19)
N1 C4 C3 107.43(17)
O3 C5 N1 123.75(19)
O3 C5 C6 128.05(19)
N1 C5 C6 108.18(17)
C3 C6 H6 110.9
C3 C6 C7 105.14(16)
C5 C6 C3 104.78(16)
C5 C6 H6 110.9
C5 C6 C7 113.93(17)
C7 C6 H6 110.9
C1 C7 C6 96.91(16)
C8 C7 C1 95.01(15)
C8 C7 C6 107.23(16)
C21 C7 C1 114.66(17)
C21 C7 C6 115.59(16)
C21 C7 C8 122.76(18)
C9 C8 C7 108.94(18)
C9 C8 C19 121.36(18)
C19 C8 C7 129.58(18)
C8 C9 C2 109.28(17)
C8 C9 C10 121.62(19)
C10 C9 C2 128.96(18)
C11 C10 C9 123.86(19)
C11 C10 C14 117.94(18)
C14 C10 C9 118.20(18)
C10 C11 H11 120.5
C12 C11 C10 119.0(2)
C12 C11 H11 120.5
C11 C12 H12 120.7
C11 C12 C13 118.7(2)
C13 C12 H12 120.7
N2 C13 C12 124.5(2)
N2 C13 H13 117.8
C12 C13 H13 117.8
N2 C14 C10 122.28(19)
N2 C14 C15 117.78(18)
C10 C14 C15 119.91(18)
N3 C15 C14 117.76(18)
N3 C15 C19 122.40(19)
C19 C15 C14 119.78(18)
N3 C16 H16 117.9
N3 C16 C17 124.2(2)
C17 C16 H16 117.9
C16 C17 H17 120.5
C18 C17 C16 118.9(2)
C18 C17 H17 120.5
C17 C18 H18 120.3
C17 C18 C19 119.4(2)
C19 C18 H18 120.3
C15 C19 C8 118.11(18)
C18 C19 C8 124.57(18)
C18 C19 C15 117.33(19)
C2 C20 H20A 109.5
C2 C20 H20B 109.5
C2 C20 H20C 109.5
H20A C20 H20B 109.5
H20A C20 H20C 109.5
H20B C20 H20C 109.5
C7 C21 H21A 109.5
C7 C21 H21B 109.5
C7 C21 H21C 109.5
H21A C21 H21B 109.5
H21A C21 H21C 109.5
H21B C21 H21C 109.5
C23 C22 N1 121.30(18)
C23 C22 C27 118.97(19)
C27 C22 N1 119.69(18)
O4 C23 C22 115.68(18)
O4 C23 C24 123.73(19)
C24 C23 C22 120.5(2)
C23 C24 H24 120.4
C23 C24 C25 119.2(2)
C25 C24 H24 120.4
C24 C25 H25 119.2
C24 C25 C26 121.6(2)
C26 C25 H25 119.2
C25 C26 H26 120.7
C27 C26 C25 118.6(2)
C27 C26 H26 120.7
O5 C27 C22 116.92(18)
C26 C27 O5 121.84(19)
C26 C27 C22 121.16(19)
C29 C28 O4 121.4(2)
C33 C28 O4 116.90(19)
C33 C28 C29 121.6(2)
C28 C29 H29 120.6
C28 C29 C30 118.9(2)
C30 C29 H29 120.6
C29 C30 H30 120.0
C31 C30 C29 120.0(2)
C31 C30 H30 120.0
C30 C31 H31 120.0
C30 C31 C32 120.0(2)
C32 C31 H31 120.0
C31 C32 H32 119.8
C31 C32 C33 120.4(2)
C33 C32 H32 119.8
C28 C33 C32 119.0(2)
C28 C33 H33 120.5
C32 C33 H33 120.5
C35 C34 O5 121.46(19)
C35 C34 C39 121.06(19)
C39 C34 O5 117.36(19)
C34 C35 H35 120.4
C34 C35 C36 119.2(2)
C36 C35 H35 120.4
C35 C36 H36 119.7
C37 C36 C35 120.5(2)
C37 C36 H36 119.7
C36 C37 H37 120.3
C38 C37 C36 119.5(2)
C38 C37 H37 120.3
C37 C38 H38 119.6
C37 C38 C39 120.9(2)
C39 C38 H38 119.6
C34 C39 C38 118.9(2)
C34 C39 H39 120.6
C38 C39 H39 120.6

loop_
_geom_bond_atom_site_label_1
_geom_bond_atom_site_label_2
_geom_bond_distance
O1 C1 1.197(3)
O2 C4 1.208(2)
O3 C5 1.209(2)
O4 C23 1.378(3)
O4 C28 1.402(2)
O5 C27 1.386(2)
O5 C34 1.398(2)
N1 C4 1.397(3)
N1 C5 1.399(3)
N1 C22 1.420(3)
N2 C13 1.326(3)
N2 C14 1.359(3)
N3 C15 1.358(3)
N3 C16 1.325(3)
C1 C2 1.546(3)
C1 C7 1.549(3)
C2 C3 1.560(3)
C2 C9 1.527(3)
C2 C20 1.514(3)
C3 H3 1.0000
C3 C4 1.512(3)
C3 C6 1.548(3)
C5 C6 1.507(3)
C6 H6 1.0000
C6 C7 1.570(3)
C7 C8 1.529(3)
C7 C21 1.512(3)
C8 C9 1.366(3)
C8 C19 1.445(3)
C9 C10 1.441(3)
C10 C11 1.405(3)
C10 C14 1.416(3)
C11 H11 0.9500
C11 C12 1.377(3)
C12 H12 0.9500
C12 C13 1.390(3)
C13 H13 0.9500
C14 C15 1.461(3)
C15 C19 1.422(3)
C16 H16 0.9500
C16 C17 1.394(3)
C17 H17 0.9500
C17 C18 1.365(3)
C18 H18 0.9500
C18 C19 1.411(3)
C20 H20A 0.9800
C20 H20B 0.9800
C20 H20C 0.9800
C21 H21A 0.9800
C21 H21B 0.9800
C21 H21C 0.9800
C22 C23 1.394(3)
C22 C27 1.397(3)
C23 C24 1.384(3)
C24 H24 0.9500
C24 C25 1.386(3)
C25 H25 0.9500
C25 C26 1.388(3)
C26 H26 0.9500
C26 C27 1.381(3)
C28 C29 1.379(3)
C28 C33 1.377(3)
C29 H29 0.9500
C29 C30 1.395(3)
C30 H30 0.9500
C30 C31 1.380(4)
C31 H31 0.9500
C31 C32 1.383(3)
C32 H32 0.9500
C32 C33 1.383(3)
C33 H33 0.9500
C34 C35 1.378(3)
C34 C39 1.382(3)
C35 H35 0.9500
C35 C36 1.392(3)
C36 H36 0.9500
C36 C37 1.380(3)
C37 H37 0.9500
C37 C38 1.377(3)
C38 H38 0.9500
C38 C39 1.391(3)
C39 H39 0.9500

loop_
_geom_torsion_atom_site_label_1
_geom_torsion_atom_site_label_2
_geom_torsion_atom_site_label_3
_geom_torsion_atom_site_label_4
_geom_torsion
O1 C1 C2 C3 -121.2(2)
O1 C1 C2 C9 129.7(2)
O1 C1 C2 C20 0.1(3)
O1 C1 C7 C6 123.3(2)
O1 C1 C7 C8 -128.7(2)
O1 C1 C7 C21 1.0(3)
O3 C5 C6 C3 177.2(2)
O3 C5 C6 C7 62.8(3)
O4 C23 C24 C25 178.82(19)
O4 C28 C29 C30 177.0(2)
O4 C28 C33 C32 -176.02(19)
O5 C34 C35 C36 176.19(19)
O5 C34 C39 C38 -177.12(18)
N1 C5 C6 C3 -4.0(2)
N1 C5 C6 C7 -118.38(18)
N1 C22 C23 O4 -1.3(3)
N1 C22 C23 C24 175.68(19)
N1 C22 C27 O5 5.7(3)
N1 C22 C27 C26 -177.41(18)
N2 C14 C15 N3 0.6(3)
N2 C14 C15 C19 -176.85(18)
N3 C15 C19 C8 174.36(18)
N3 C15 C19 C18 -5.4(3)
N3 C16 C17 C18 -3.9(4)
C1 C2 C3 C4 -151.76(17)
C1 C2 C3 C6 -36.69(18)
C1 C2 C9 C8 30.7(2)
C1 C2 C9 C10 -145.1(2)
C1 C7 C8 C9 -33.9(2)
C1 C7 C8 C19 142.1(2)
C2 C1 C7 C6 -55.93(16)
C2 C1 C7 C8 52.13(16)
C2 C1 C7 C21 -178.23(16)
C2 C3 C4 O2 -66.1(3)
C2 C3 C4 N1 113.06(18)
C2 C3 C6 C5 -117.06(17)
C2 C3 C6 C7 3.3(2)
C2 C9 C10 C11 -13.8(3)
C2 C9 C10 C14 166.09(19)
C3 C2 C9 C8 -67.7(2)
C3 C2 C9 C10 116.5(2)
C3 C6 C7 C1 31.38(18)
C3 C6 C7 C8 -66.06(19)
C3 C6 C7 C21 152.98(17)
C4 N1 C5 O3 -177.90(19)
C4 N1 C5 C6 3.2(2)
C4 N1 C22 C23 104.8(2)
C4 N1 C22 C27 -77.7(2)
C4 C3 C6 C5 3.4(2)
C4 C3 C6 C7 123.82(17)
C5 N1 C4 O2 178.28(19)
C5 N1 C4 C3 -0.9(2)
C5 N1 C22 C23 -78.1(2)
C5 N1 C22 C27 99.3(2)
C5 C6 C7 C1 145.54(17)
C5 C6 C7 C8 48.1(2)
C5 C6 C7 C21 -92.9(2)
C6 C3 C4 O2 179.16(19)
C6 C3 C4 N1 -1.7(2)
C6 C7 C8 C9 64.9(2)
C6 C7 C8 C19 -119.1(2)
C7 C1 C2 C3 57.96(17)
C7 C1 C2 C9 -51.08(16)
C7 C1 C2 C20 179.26(16)
C7 C8 C9 C2 2.2(2)
C7 C8 C9 C10 178.34(17)
C7 C8 C19 C15 -168.62(19)
C7 C8 C19 C18 11.1(3)
C8 C9 C10 C11 170.8(2)
C8 C9 C10 C14 -9.3(3)
C9 C2 C3 C4 -53.8(2)
C9 C2 C3 C6 61.31(19)
C9 C8 C19 C15 6.9(3)
C9 C8 C19 C18 -173.3(2)
C9 C10 C11 C12 175.9(2)
C9 C10 C14 N2 -174.53(19)
C9 C10 C14 C15 7.6(3)
C10 C11 C12 C13 0.1(3)
C10 C14 C15 N3 178.56(18)
C10 C14 C15 C19 1.2(3)
C11 C10 C14 N2 5.4(3)
C11 C10 C14 C15 -172.50(19)
C11 C12 C13 N2 3.2(4)
C13 N2 C14 C10 -2.4(3)
C13 N2 C14 C15 175.54(19)
C14 N2 C13 C12 -2.0(3)
C14 C10 C11 C12 -4.1(3)
C14 C15 C19 C8 -8.4(3)
C14 C15 C19 C18 171.91(19)
C15 N3 C16 C17 1.6(3)
C16 N3 C15 C14 -174.21(19)
C16 N3 C15 C19 3.1(3)
C16 C17 C18 C19 1.3(3)
C17 C18 C19 C8 -176.8(2)
C17 C18 C19 C15 3.0(3)
C19 C8 C9 C2 -174.22(17)
C19 C8 C9 C10 2.0(3)
C20 C2 C3 C4 86.1(2)
C20 C2 C3 C6 -158.83(17)
C20 C2 C9 C8 155.94(19)
C20 C2 C9 C10 -19.9(3)
C21 C7 C8 C9 -157.59(19)
C21 C7 C8 C19 18.4(3)
C22 N1 C4 O2 -4.5(3)
C22 N1 C4 C3 176.32(17)
C22 N1 C5 O3 4.8(3)
C22 N1 C5 C6 -174.06(17)
C22 C23 C24 C25 2.1(3)
C23 O4 C28 C29 49.9(3)
C23 O4 C28 C33 -134.3(2)
C23 C22 C27 O5 -176.79(17)
C23 C22 C27 C26 0.1(3)
C23 C24 C25 C26 -0.8(3)
C24 C25 C26 C27 -0.8(3)
C25 C26 C27 O5 177.93(18)
C25 C26 C27 C22 1.2(3)
C27 O5 C34 C35 45.6(3)
C27 O5 C34 C39 -138.3(2)
C27 C22 C23 O4 -178.73(17)
C27 C22 C23 C24 -1.8(3)
C28 O4 C23 C22 -151.52(18)
C28 O4 C23 C24 31.7(3)
C28 C29 C30 C31 -1.1(4)
C29 C28 C33 C32 -0.2(3)
C29 C30 C31 C32 -0.4(4)
C30 C31 C32 C33 1.5(4)
C31 C32 C33 C28 -1.2(3)
C33 C28 C29 C30 1.4(3)
C34 O5 C27 C22 -122.22(19)
C34 O5 C27 C26 60.9(3)
C34 C35 C36 C37 0.4(3)
C35 C34 C39 C38 -1.0(3)
C35 C36 C37 C38 -0.2(3)
C36 C37 C38 C39 -0.6(3)
C37 C38 C39 C34 1.2(3)
C39 C34 C35 C36 0.2(3)
